data_7714550
loop_
_publ_author_name
'Zou, Haiyan'
'Wang, Ziqian'
'Guo, Dianjun'
'Zhang, Lijun'
'Wang, Shaowu'
'Zhu, Xiancui'

_publ_section_title
;
 Synthesis and catalytic activity of tetradentate &#x3b2;-diketiminato
 rare-earth metal monoalkyl complexes in tandem Oppenauer oxidation and
 cross-aldol condensation.
;
_journal_issue 1
_journal_name_full 'Dalton transactions (Cambridge, England : 2003)'
_journal_page_first 267
_journal_page_last 275
_journal_paper_doi 10.1039/d3dt03374k
_journal_volume 53
_journal_year 2023
_chemical_formula_moiety '2(C34 H50 Gd N3 O Si)'
_chemical_formula_sum 'C68 H100 Gd2 N6 O2 Si2'
_chemical_formula_weight 1404.21
_space_group_crystal_system monoclinic
_space_group_IT_number 15
_space_group_name_Hall '-C 2yc'
_space_group_name_H-M_alt 'C 1 2/c 1'
_atom_sites_solution_hydrogens geom
_audit_creation_date 2023-08-02
_audit_creation_method
;
Olex2 1.3
(compiled 2020.11.12 svn.r5f609507 for OlexSys, GUI svn.r6408)
;
_audit_update_record
;
2023-09-22 deposited with the CCDC.	2023-11-20 downloaded from the CCDC.
;
_cell_angle_alpha 90
_cell_angle_beta 129.8560(10)
_cell_angle_gamma 90
_cell_formula_units_Z 8
_cell_length_a 35.524(3)
_cell_length_b 22.8423(16)
_cell_length_c 23.6243(16)
_cell_measurement_reflns_used 9336
_cell_measurement_temperature 293.15
_cell_measurement_theta_max 23.639
_cell_measurement_theta_min 2.246
_cell_volume 14715.9(19)
_computing_cell_refinement 'SAINT v8.37A (Bruker, 2015)'
_computing_data_collection 'SAINT v8.37A (Bruker, 2015)'
_computing_data_reduction 'SAINT v8.37A (Bruker, 2015)'
_computing_molecular_graphics 'Olex2 1.3 (Dolomanov et al., 2009)'
_computing_publication_material 'Olex2 1.3 (Dolomanov et al., 2009)'
_computing_structure_refinement 'SHELXL 2018/3 (Sheldrick, 2015)'
_computing_structure_solution 'ShelXT (Sheldrick, 2015)'
_diffrn_ambient_temperature 293.15
_diffrn_measured_fraction_theta_full 1.000
_diffrn_measured_fraction_theta_max 0.996
_diffrn_measurement_device_type 'Bruker APEX-II CCD'
_diffrn_measurement_method '\f and \w scans'
_diffrn_radiation_type MoK\a
_diffrn_radiation_wavelength 0.71073
_diffrn_reflns_av_R_equivalents 0.0630
_diffrn_reflns_av_unetI/netI 0.0580
_diffrn_reflns_Laue_measured_fraction_full 1.000
_diffrn_reflns_Laue_measured_fraction_max 0.996
_diffrn_reflns_limit_h_max 46
_diffrn_reflns_limit_h_min -46
_diffrn_reflns_limit_k_max 29
_diffrn_reflns_limit_k_min -29
_diffrn_reflns_limit_l_max 30
_diffrn_reflns_limit_l_min -30
_diffrn_reflns_number 86252
_diffrn_reflns_point_group_measured_fraction_full 1.000
_diffrn_reflns_point_group_measured_fraction_max 0.996
_diffrn_reflns_theta_full 25.242
_diffrn_reflns_theta_max 27.528
_diffrn_reflns_theta_min 1.163
_exptl_absorpt_coefficient_mu 1.862
_exptl_absorpt_correction_T_max 0.7456
_exptl_absorpt_correction_T_min 0.3877
_exptl_absorpt_correction_type multi-scan
_exptl_absorpt_process_details
;
SADABS-2016/2 (Bruker,2016/2) was used for absorption correction.
wR2(int) was 0.1114 before and 0.0603 after correction.
The Ratio of minimum to maximum transmission is 0.5200.
The \l/2 correction factor is Not present.
;
_exptl_crystal_colour 'clear light black'
_exptl_crystal_colour_lustre clear
_exptl_crystal_colour_modifier light
_exptl_crystal_colour_primary black
_exptl_crystal_density_diffrn 1.268
_exptl_crystal_description block
_exptl_crystal_F_000 5776
_exptl_crystal_size_max 0.22
_exptl_crystal_size_mid 0.21
_exptl_crystal_size_min 0.2
_refine_diff_density_max 0.700
_refine_diff_density_min -0.826
_refine_diff_density_rms 0.070
_refine_ls_extinction_method none
_refine_ls_goodness_of_fit_ref 1.013
_refine_ls_hydrogen_treatment constr
_refine_ls_matrix_type full
_refine_ls_number_parameters 781
_refine_ls_number_reflns 16880
_refine_ls_number_restraints 142
_refine_ls_restrained_S_all 7.933
_refine_ls_R_factor_all 0.0811
_refine_ls_R_factor_gt 0.0394
_refine_ls_shift/su_max 0.005
_refine_ls_shift/su_mean 0.000
_refine_ls_structure_factor_coef Fsqd
_refine_ls_weighting_details 'w=1/[\s^2^(Fo^2^)+(0.0326P)^2^+4.7279P] where P=(Fo^2^+2Fc^2^)/3'
_refine_ls_weighting_scheme calc
_refine_ls_wR_factor_gt 0.0774
_refine_ls_wR_factor_ref 0.0891
_reflns_Friedel_coverage 0.000
_reflns_number_gt 10468
_reflns_number_total 16880
_reflns_threshold_expression 'I > 2\s(I)'
_cod_data_source_file d3dt03374k2.cif
_cod_data_source_block 2b
_cod_depositor_comments 'Adding full bibliography for 7714545--7714552.cif.'
_cod_original_cell_volume 14716.0(18)
_cod_database_code 7714550
_shelx_shelxl_version_number 2018/3
_shelx_space_group_comment
;
The symmetry employed for this shelxl refinement is uniquely defined
by the following loop, which should always be used as a source of
symmetry information in preference to the above space-group names.
They are only intended as comments.
;
_shelx_estimated_absorpt_t_max 0.707
_shelx_estimated_absorpt_t_min 0.685
_olex2_refinement_description
;
1. Fixed Uiso
 At 1.2 times of:
  All C(H) groups, All C(H,H) groups, All C(H,H,H,H) groups
 At 1.5 times of:
  All C(H,H,H) groups
2. Restrained distances
 Si2A-C33A_$1 \\sim Si2-C33A
 with sigma of 0.02
3. Uiso/Uaniso restraints and constraints
Si2 \\sim Si2A \\sim C33A \\sim C31A \\sim C66A \\sim C32A \\sim C67A \\sim
C34A \\sim C68A: within 2A with sigma of 0.01 and sigma for terminal atoms of
0.02 within 2A
C3A \\sim C4A \\sim C5A \\sim C6A \\sim C7A \\sim C8A: within 2A with sigma of
0.01 and sigma for terminal atoms of 0.02 within 2A
C11: within 2A with sigma of 0.001 and sigma for terminal atoms of 0.002 within
2A
Uanis(C11) \\sim Ueq: with sigma of 0.01 and sigma for terminal atoms of 0.02
Uanis(Si2) \\sim Ueq, Uanis(C31A) \\sim Ueq, Uanis(C32A) \\sim Ueq, Uanis(C34A)
\\sim Ueq: with sigma of 0.01 and sigma for terminal atoms of 0.02
Uanis(C66A) \\sim Ueq, Uanis(C67A) \\sim Ueq, Uanis(C68A) \\sim Ueq,
Uanis(Si2A) \\sim Ueq: with sigma of 0.01 and sigma for terminal atoms of 0.02
4. Rigid body (RIGU) restrains
 Si2, C31A, C32A, C34A
 with sigma for 1-2 distances of 0.001 and sigma for 1-3 distances of 0.002
 Si2A, C66A, C67A, C68A
 with sigma for 1-2 distances of 0.001 and sigma for 1-3 distances of 0.002
5. Others
 Sof(Si2A)=Sof(H31C)=Sof(H31D)=Sof(C66A)=Sof(H66A)=Sof(H66B)=Sof(H66C)=
 Sof(C67A)=Sof(H67A)=Sof(H67B)=Sof(H67C)=Sof(C68A)=Sof(H68A)=Sof(H68B)=
 Sof(H68C)=1-FVAR(1)
 Sof(Si2)=Sof(H33C)=Sof(H33D)=Sof(C31A)=Sof(H31F)=Sof(H31G)=Sof(H31H)=
 Sof(C32A)=Sof(H32D)=Sof(H32E)=Sof(H32F)=Sof(C34A)=Sof(H34D)=Sof(H34E)=
 Sof(H34F)=FVAR(1)
6.a Ternary CH refined with riding coordinates:
 C25(H25), C28(H28), C25A(H25A), C28A(H28A)
6.b Secondary CH2 refined with riding coordinates:
 C9(H9A,H9B), C10(H10A,H10B), C12(H12A,H12B), C13(H13A,H13B), C33(H33A,H33B),
 C9A(H9AA,H9AB), C10A(H10C,H10D), C12A(H12C,H12D), C13A(H13C,H13D), C33A(H33C,
 H33D), C33A(H31C,H31D)
6.c Aromatic/amide H refined with riding coordinates:
 C4(H4), C5(H5), C6(H6), C7(H7), C15(H15), C21(H21), C22(H22), C23(H23),
 C4A(H4A), C5A(H5A), C6A(H6A), C7A(H7A), C15A(H15A), C23A(H23A), C22A(H22A),
 C21A(H21A)
6.d Idealised Me refined as rotating group:
 C11(H11A,H11B,H11C), C17(H17A,H17B,H17C), C18(H18A,H18B,H18C), C26(H26A,H26B,
 H26C), C27(H27A,H27B,H27C), C29(H29A,H29B,H29C), C30(H30A,H30B,H30C), C34(H34A,
 H34B,H34C), C32(H32A,H32B,H32C), C31(H31A,H31B,H31E), C11A(H11D,H11E,H11F),
 C17A(H17D,H17E,H17F), C18A(H18D,H18E,H18F), C27A(H27D,H27E,H27F), C26A(H26D,
 H26E,H26F), C30A(H30D,H30E,H30F), C29A(H29D,H29E,H29F), C31A(H31F,H31G,H31H),
 C66A(H66A,H66B,H66C), C32A(H32D,H32E,H32F), C67A(H67A,H67B,H67C), C34A(H34D,
 H34E,H34F), C68A(H68A,H68B,H68C)
;
_olex2_submission_special_instructions 'No special instructions were received'

loop_
_space_group_symop_operation_xyz
'x, y, z'
'-x, y, -z+1/2'
'x+1/2, y+1/2, z'
'-x+1/2, y+1/2, -z+1/2'
'-x, -y, -z'
'x, -y, z-1/2'
'-x+1/2, -y+1/2, -z'
'x+1/2, -y+1/2, z-1/2'

loop_
_atom_site_label
_atom_site_type_symbol
_atom_site_fract_x
_atom_site_fract_y
_atom_site_fract_z
_atom_site_U_iso_or_equiv
_atom_site_adp_type
_atom_site_occupancy
_atom_site_site_symmetry_order
_atom_site_calc_flag
_atom_site_refinement_flags_posn
_atom_site_refinement_flags_adp
_atom_site_refinement_flags_occupancy
_atom_site_disorder_assembly
_atom_site_disorder_group
Gd1 Gd 0.44821(2) 0.83422(2) 0.34497(2) 0.05358(7) Uani 1 1 d . . . . .
Si1 Si 0.55238(5) 0.94117(5) 0.42027(7) 0.0745(4) Uani 1 1 d . . . . .
O1 O 0.40292(10) 0.80573(12) 0.21768(14) 0.0720(7) Uani 1 1 d . . . . .
N3 N 0.43887(11) 0.68825(15) 0.29772(17) 0.0635(8) Uani 1 1 d . . . . .
N1 N 0.48511(11) 0.82140(13) 0.46949(16) 0.0575(8) Uani 1 1 d . . . . .
N2 N 0.39133(10) 0.87512(12) 0.35430(15) 0.0520(7) Uani 1 1 d . . . . .
C1 C 0.46552(13) 0.72963(17) 0.3557(2) 0.0605(10) Uani 1 1 d . . . . .
C2 C 0.48641(13) 0.69762(16) 0.4192(2) 0.0557(9) Uani 1 1 d . . . . .
C3 C 0.47158(14) 0.63802(18) 0.4013(2) 0.0636(10) Uani 1 1 d . . . . .
C4 C 0.47903(17) 0.58756(19) 0.4416(3) 0.0803(13) Uani 1 1 d . . . . .
H4 H 0.499333 0.588687 0.492798 0.096 Uiso 1 1 calc R U . . .
C5 C 0.4556(2) 0.5365(2) 0.4038(4) 0.1023(17) Uani 1 1 d . . . . .
H5 H 0.459937 0.503221 0.430059 0.123 Uiso 1 1 calc R U . . .
C6 C 0.4263(2) 0.5333(2) 0.3287(4) 0.1028(18) Uani 1 1 d . . . . .
H6 H 0.411107 0.498046 0.305249 0.123 Uiso 1 1 calc R U . . .
C7 C 0.41864(16) 0.5809(2) 0.2870(3) 0.0865(14) Uani 1 1 d . . . . .
H7 H 0.399033 0.578299 0.235981 0.104 Uiso 1 1 calc R U . . .
C8 C 0.44155(14) 0.63383(18) 0.3242(2) 0.0647(11) Uani 1 1 d . . . . .
C9 C 0.41335(17) 0.6998(2) 0.2207(2) 0.0880(14) Uani 1 1 d . . . . .
H9A H 0.378355 0.696964 0.193810 0.106 Uiso 1 1 calc R U . . .
H9B H 0.422035 0.669718 0.201924 0.106 Uiso 1 1 calc R U . . .
C10 C 0.42407(17) 0.7581(2) 0.2057(2) 0.0853(14) Uani 1 1 d . . . . .
H10A H 0.459311 0.763418 0.237568 0.102 Uiso 1 1 calc R U . . .
H10B H 0.411214 0.759222 0.155075 0.102 Uiso 1 1 calc R U . . .
C11 C 0.3684(2) 0.8387(2) 0.1549(3) 0.124(2) Uani 1 1 d . U . . .
H11A H 0.356704 0.869860 0.167236 0.185 Uiso 1 1 calc R U . . .
H11B H 0.341485 0.814107 0.118090 0.185 Uiso 1 1 calc R U . . .
H11C H 0.383382 0.854934 0.135964 0.185 Uiso 1 1 calc R U . . .
C12 C 0.51935(14) 0.72075(18) 0.4966(2) 0.0695(11) Uani 1 1 d . . . . .
H12A H 0.550360 0.700022 0.524889 0.083 Uiso 1 1 calc R U . . .
H12B H 0.504550 0.712480 0.518853 0.083 Uiso 1 1 calc R U . . .
C13 C 0.52932(13) 0.78629(18) 0.5022(2) 0.0704(11) Uani 1 1 d . . . . .
H13A H 0.554075 0.796920 0.553685 0.084 Uiso 1 1 calc R U . . .
H13B H 0.542200 0.795196 0.477317 0.084 Uiso 1 1 calc R U . . .
C14 C 0.47418(15) 0.83820(16) 0.51064(19) 0.0582(10) Uani 1 1 d . . . . .
C15 C 0.43083(15) 0.86781(15) 0.4823(2) 0.0576(10) Uani 1 1 d . . . . .
H15 H 0.427528 0.878035 0.517047 0.069 Uiso 1 1 calc R U . . .
C16 C 0.39219(14) 0.88423(15) 0.4109(2) 0.0549(9) Uani 1 1 d . . . . .
C17 C 0.50857(16) 0.82678(19) 0.5934(2) 0.0818(13) Uani 1 1 d . . . . .
H17A H 0.515271 0.785609 0.602416 0.123 Uiso 1 1 calc R U . . .
H17B H 0.493417 0.839864 0.613217 0.123 Uiso 1 1 calc R U . . .
H17C H 0.538708 0.847685 0.616700 0.123 Uiso 1 1 calc R U . . .
C18 C 0.34920(16) 0.91408(19) 0.3985(2) 0.0818(13) Uani 1 1 d . . . . .
H18A H 0.342009 0.950260 0.372617 0.123 Uiso 1 1 calc R U . . .
H18B H 0.357443 0.921850 0.445209 0.123 Uiso 1 1 calc R U . . .
H18C H 0.320995 0.888976 0.369798 0.123 Uiso 1 1 calc R U . . .
C19 C 0.34799(13) 0.89146(16) 0.28129(19) 0.0540(9) Uani 1 1 d . . . . .
C20 C 0.34647(14) 0.94544(17) 0.2524(2) 0.0632(10) Uani 1 1 d . . . . .
C21 C 0.30521(17) 0.9589(2) 0.1797(2) 0.0781(12) Uani 1 1 d . . . . .
H21 H 0.303623 0.994444 0.159000 0.094 Uiso 1 1 calc R U . . .
C22 C 0.26733(17) 0.9199(2) 0.1390(2) 0.0876(14) Uani 1 1 d . . . . .
H22 H 0.239857 0.929742 0.091261 0.105 Uiso 1 1 calc R U . . .
C23 C 0.26901(16) 0.8672(2) 0.1670(3) 0.0822(13) Uani 1 1 d . . . . .
H23 H 0.242907 0.841319 0.137845 0.099 Uiso 1 1 calc R U . . .
C24 C 0.30917(15) 0.85114(18) 0.2386(2) 0.0682(11) Uani 1 1 d . . . . .
C25 C 0.38663(16) 0.9909(2) 0.2968(3) 0.0842(14) Uani 1 1 d . . . . .
H25 H 0.413134 0.973445 0.344729 0.101 Uiso 1 1 calc R U . . .
C26 C 0.3693(2) 1.0452(2) 0.3109(3) 0.131(2) Uani 1 1 d . . . . .
H26A H 0.344217 1.064171 0.264898 0.197 Uiso 1 1 calc R U . . .
H26B H 0.396418 1.071572 0.342060 0.197 Uiso 1 1 calc R U . . .
H26C H 0.356374 1.034458 0.334761 0.197 Uiso 1 1 calc R U . . .
C27 C 0.4078(2) 1.0077(3) 0.2599(4) 0.143(2) Uani 1 1 d . . . . .
H27A H 0.418509 0.973091 0.250769 0.214 Uiso 1 1 calc R U . . .
H27B H 0.435167 1.033549 0.291649 0.214 Uiso 1 1 calc R U . . .
H27C H 0.383099 1.027088 0.214051 0.214 Uiso 1 1 calc R U . . .
C28 C 0.30967(17) 0.7914(2) 0.2678(2) 0.0831(13) Uani 1 1 d . . . . .
H28 H 0.339986 0.788993 0.319124 0.100 Uiso 1 1 calc R U . . .
C29 C 0.2679(3) 0.7823(3) 0.2677(4) 0.166(3) Uani 1 1 d . . . . .
H29A H 0.266658 0.814235 0.292879 0.250 Uiso 1 1 calc R U . . .
H29B H 0.272538 0.746273 0.292281 0.250 Uiso 1 1 calc R U . . .
H29C H 0.237710 0.780672 0.217720 0.250 Uiso 1 1 calc R U . . .
C30 C 0.3107(2) 0.7421(2) 0.2263(3) 0.1168(19) Uani 1 1 d . . . . .
H30A H 0.283587 0.746138 0.174580 0.175 Uiso 1 1 calc R U . . .
H30B H 0.308344 0.705369 0.243526 0.175 Uiso 1 1 calc R U . . .
H30C H 0.340887 0.743540 0.234511 0.175 Uiso 1 1 calc R U . . .
C33 C 0.51097(18) 0.8849(2) 0.3530(3) 0.0917(15) Uani 1 1 d . . . . .
H33A H 0.531961 0.854626 0.357743 0.110 Uiso 1 1 calc R U . . .
H33B H 0.494390 0.902642 0.305015 0.110 Uiso 1 1 calc R U . . .
C34 C 0.53108(18) 0.9699(2) 0.4693(3) 0.0970(16) Uani 1 1 d . . . . .
H34A H 0.553107 0.999879 0.503285 0.145 Uiso 1 1 calc R U . . .
H34B H 0.530430 0.938595 0.495820 0.145 Uiso 1 1 calc R U . . .
H34C H 0.498736 0.985909 0.434100 0.145 Uiso 1 1 calc R U . . .
C32 C 0.55699(17) 1.0057(2) 0.3759(3) 0.0993(16) Uani 1 1 d . . . . .
H32A H 0.525132 1.022877 0.340370 0.149 Uiso 1 1 calc R U . . .
H32B H 0.569296 0.993109 0.351689 0.149 Uiso 1 1 calc R U . . .
H32C H 0.578908 1.034183 0.412943 0.149 Uiso 1 1 calc R U . . .
C31 C 0.61544(19) 0.9123(2) 0.4937(3) 0.1119(18) Uani 1 1 d . . . . .
H31A H 0.635002 0.941946 0.530466 0.168 Uiso 1 1 calc R U . . .
H31B H 0.630085 0.901534 0.472394 0.168 Uiso 1 1 calc R U . . .
H31E H 0.613688 0.878537 0.516180 0.168 Uiso 1 1 calc R U . . .
Gd1A Gd 0.14434(2) 1.05602(2) -0.08040(2) 0.06018(7) Uani 1 1 d . . . . .
Si2 Si 0.1402(5) 1.1455(6) -0.2289(7) 0.0926(18) Uani 0.561(9) 1 d D U P A 1
Si2A Si 0.1351(6) 1.1361(7) -0.2227(9) 0.090(2) Uani 0.439(9) 1 d D U P A 2
O1A O 0.06838(10) 1.03849(15) -0.10245(17) 0.0862(9) Uani 1 1 d . . . . .
N3A N 0.10969(13) 0.91424(17) -0.0760(2) 0.0743(10) Uani 1 1 d . . . . .
N1A N 0.22163(12) 1.03299(13) -0.04187(18) 0.0604(8) Uani 1 1 d . . . . .
N2A N 0.19744(10) 1.11078(13) 0.02822(16) 0.0560(8) Uani 1 1 d . . . . .
C1A C 0.13974(14) 0.94816(18) -0.0832(2) 0.0647(11) Uani 1 1 d . . . . .
C2A C 0.17771(14) 0.91121(18) -0.0622(2) 0.0623(10) Uani 1 1 d . . . . .
C3A C 0.17209(16) 0.85562(19) -0.0398(2) 0.0694(11) Uani 1 1 d . U . . .
C4A C 0.19983(19) 0.8039(2) -0.0119(2) 0.0905(14) Uani 1 1 d . U . . .
H4A H 0.228344 0.800253 -0.005684 0.109 Uiso 1 1 calc R U . . .
C5A C 0.1833(2) 0.7584(2) 0.0063(3) 0.1125(19) Uani 1 1 d . U . . .
H5A H 0.201295 0.723893 0.025472 0.135 Uiso 1 1 calc R U . . .
C6A C 0.1401(3) 0.7638(3) -0.0039(3) 0.119(2) Uani 1 1 d . U . . .
H6A H 0.129992 0.732458 0.008631 0.143 Uiso 1 1 calc R U . . .
C7A C 0.1126(2) 0.8131(2) -0.0313(3) 0.1000(15) Uani 1 1 d . U . . .
H7A H 0.083754 0.815889 -0.038325 0.120 Uiso 1 1 calc R U . . .
C8A C 0.12914(18) 0.8600(2) -0.0490(2) 0.0779(12) Uani 1 1 d . U . . .
C9A C 0.0640(2) 0.9321(2) -0.0958(4) 0.1063(18) Uani 1 1 d . . . . .
H9AA H 0.068758 0.939104 -0.051020 0.128 Uiso 1 1 calc R U . . .
H9AB H 0.040623 0.900257 -0.122043 0.128 Uiso 1 1 calc R U . . .
C10A C 0.04284(16) 0.9852(3) -0.1420(3) 0.112(2) Uani 1 1 d . . . . .
H10C H 0.043363 0.980837 -0.182357 0.135 Uiso 1 1 calc R U . . .
H10D H 0.008850 0.988652 -0.163161 0.135 Uiso 1 1 calc R U . . .
C11A C 0.04537(18) 1.0700(2) -0.0802(3) 0.130(2) Uani 1 1 d . . . . .
H11D H 0.045711 1.046893 -0.045927 0.195 Uiso 1 1 calc R U . . .
H11E H 0.012080 1.078596 -0.122571 0.195 Uiso 1 1 calc R U . . .
H11F H 0.062750 1.105972 -0.056958 0.195 Uiso 1 1 calc R U . . .
C12A C 0.21862(16) 0.92552(18) -0.0633(3) 0.0765(12) Uani 1 1 d . . . . .
H12C H 0.218197 0.897480 -0.094582 0.092 Uiso 1 1 calc R U . . .
H12D H 0.249737 0.921533 -0.013838 0.092 Uiso 1 1 calc R U . . .
C13A C 0.21482(16) 0.98723(18) -0.0914(2) 0.0740(12) Uani 1 1 d . . . . .
H13C H 0.239408 0.991983 -0.097004 0.089 Uiso 1 1 calc R U . . .
H13D H 0.182860 0.992046 -0.139602 0.089 Uiso 1 1 calc R U . . .
C14A C 0.26589(15) 1.05435(17) 0.0103(3) 0.0637(11) Uani 1 1 d . . . . .
C15A C 0.27621(14) 1.09615(17) 0.0620(2) 0.0644(11) Uani 1 1 d . . . . .
H15A H 0.308576 1.108899 0.094491 0.077 Uiso 1 1 calc R U . . .
C16A C 0.24493(14) 1.12143(16) 0.0717(2) 0.0602(10) Uani 1 1 d . . . . .
C17A C 0.30985(16) 1.0348(2) 0.0178(3) 0.0976(16) Uani 1 1 d . . . . .
H17D H 0.313822 0.993230 0.025134 0.146 Uiso 1 1 calc R U . . .
H17E H 0.338816 1.054137 0.059364 0.146 Uiso 1 1 calc R U . . .
H17F H 0.304673 1.044814 -0.026158 0.146 Uiso 1 1 calc R U . . .
C18A C 0.26889(15) 1.16112(19) 0.1385(2) 0.0839(13) Uani 1 1 d . . . . .
H18D H 0.250526 1.196835 0.123849 0.126 Uiso 1 1 calc R U . . .
H18E H 0.301846 1.169830 0.158741 0.126 Uiso 1 1 calc R U . . .
H18F H 0.269407 1.141730 0.175052 0.126 Uiso 1 1 calc R U . . .
C19A C 0.16931(13) 1.13574(17) 0.0469(2) 0.0600(10) Uani 1 1 d . . . . .
C24A C 0.16767(14) 1.10722(18) 0.0979(2) 0.0672(11) Uani 1 1 d . . . . .
C23A C 0.13857(16) 1.1318(2) 0.1121(3) 0.0843(14) Uani 1 1 d . . . . .
H23A H 0.136668 1.113700 0.145461 0.101 Uiso 1 1 calc R U . . .
C22A C 0.11257(18) 1.1826(2) 0.0776(3) 0.0915(16) Uani 1 1 d . . . . .
H22A H 0.093612 1.198416 0.088240 0.110 Uiso 1 1 calc R U . . .
C21A C 0.11421(16) 1.2098(2) 0.0285(3) 0.0864(14) Uani 1 1 d . . . . .
H21A H 0.096945 1.244441 0.006561 0.104 Uiso 1 1 calc R U . . .
C20A C 0.14126(15) 1.18668(18) 0.0102(3) 0.0723(12) Uani 1 1 d . . . . .
C25A C 0.19567(16) 1.0514(2) 0.1362(3) 0.0794(13) Uani 1 1 d . . . . .
H25A H 0.220347 1.047068 0.130166 0.095 Uiso 1 1 calc R U . . .
C27A C 0.16108(18) 0.9980(2) 0.0995(3) 0.1014(16) Uani 1 1 d . . . . .
H27D H 0.135034 1.002510 0.101431 0.152 Uiso 1 1 calc R U . . .
H27E H 0.179162 0.962996 0.125275 0.152 Uiso 1 1 calc R U . . .
H27F H 0.147514 0.995343 0.049054 0.152 Uiso 1 1 calc R U . . .
C26A C 0.2224(2) 1.0516(3) 0.2187(3) 0.129(2) Uani 1 1 d . . . . .
H26D H 0.241665 1.086672 0.240362 0.193 Uiso 1 1 calc R U . . .
H26E H 0.243546 1.018084 0.241292 0.193 Uiso 1 1 calc R U . . .
H26F H 0.198932 1.050292 0.226252 0.193 Uiso 1 1 calc R U . . .
C28A C 0.1414(2) 1.2186(2) -0.0463(3) 0.0990(16) Uani 1 1 d . . . . .
H28A H 0.155007 1.191938 -0.061726 0.119 Uiso 1 1 calc R U . . .
C30A C 0.1748(3) 1.2720(3) -0.0110(4) 0.186(3) Uani 1 1 d . . . . .
H30D H 0.163507 1.297683 0.007601 0.278 Uiso 1 1 calc R U . . .
H30E H 0.174201 1.292368 -0.047091 0.278 Uiso 1 1 calc R U . . .
H30F H 0.207708 1.259722 0.028915 0.278 Uiso 1 1 calc R U . . .
C29A C 0.0902(3) 1.2367(3) -0.1152(3) 0.175(3) Uani 1 1 d . . . . .
H29D H 0.070896 1.202412 -0.140894 0.262 Uiso 1 1 calc R U . . .
H29E H 0.092784 1.259387 -0.146827 0.262 Uiso 1 1 calc R U . . .
H29F H 0.074878 1.259849 -0.101027 0.262 Uiso 1 1 calc R U . . .
C33A C 0.10744(17) 1.1004(2) -0.1982(2) 0.0856(13) Uani 1 1 d D U . . .
H33C H 0.090043 1.068871 -0.233796 0.103 Uiso 0.561(9) 1 calc R U P A 1
H33D H 0.082382 1.126377 -0.207599 0.103 Uiso 0.561(9) 1 calc R U P A 1
H31C H 0.089426 1.069155 -0.234057 0.103 Uiso 0.439(9) 1 calc R U P A 2
H31D H 0.082937 1.127182 -0.207169 0.103 Uiso 0.439(9) 1 calc R U P A 2
C31A C 0.2008(4) 1.1721(5) -0.1407(6) 0.119(4) Uani 0.561(9) 1 d . U P A 1
H31F H 0.195088 1.192120 -0.111078 0.178 Uiso 0.561(9) 1 calc R U P A 1
H31G H 0.215889 1.198405 -0.152596 0.178 Uiso 0.561(9) 1 calc R U P A 1
H31H H 0.221987 1.139227 -0.113859 0.178 Uiso 0.561(9) 1 calc R U P A 1
C66A C 0.1863(6) 0.9113(6) 0.2801(10) 0.128(6) Uani 0.439(9) 1 d . U P A 2
H66A H 0.216203 0.914652 0.330117 0.193 Uiso 0.439(9) 1 calc R U P A 2
H66B H 0.173637 0.949718 0.260121 0.193 Uiso 0.439(9) 1 calc R U P A 2
H66C H 0.192790 0.891519 0.251227 0.193 Uiso 0.439(9) 1 calc R U P A 2
C32A C 0.1450(6) 1.1028(6) -0.2834(8) 0.145(4) Uani 0.561(9) 1 d . U P A 1
H32D H 0.151958 1.063203 -0.265818 0.218 Uiso 0.561(9) 1 calc R U P A 1
H32E H 0.171045 1.117285 -0.281825 0.218 Uiso 0.561(9) 1 calc R U P A 1
H32F H 0.114697 1.104021 -0.333282 0.218 Uiso 0.561(9) 1 calc R U P A 1
C67A C 0.5967(8) 0.6486(10) 0.6717(9) 0.208(10) Uani 0.439(9) 1 d . U P A 2
H67A H 0.593060 0.612222 0.648355 0.313 Uiso 0.439(9) 1 calc R U P A 2
H67B H 0.613129 0.676399 0.663677 0.313 Uiso 0.439(9) 1 calc R U P A 2
H67C H 0.564895 0.663471 0.651064 0.313 Uiso 0.439(9) 1 calc R U P A 2
C34A C 0.1064(5) 1.2146(5) -0.2756(7) 0.165(5) Uani 0.561(9) 1 d . U P A 1
H34D H 0.073346 1.205679 -0.318420 0.247 Uiso 0.561(9) 1 calc R U P A 1
H34E H 0.122369 1.235729 -0.290073 0.247 Uiso 0.561(9) 1 calc R U P A 1
H34F H 0.106001 1.238168 -0.242278 0.247 Uiso 0.561(9) 1 calc R U P A 1
C68A C 0.1655(10) 0.8003(11) 0.3208(16) 0.256(13) Uani 0.439(9) 1 d . U P A 2
H68A H 0.155506 0.770731 0.284758 0.384 Uiso 0.439(9) 1 calc R U P A 2
H68B H 0.157777 0.787750 0.351179 0.384 Uiso 0.439(9) 1 calc R U P A 2
H68C H 0.200144 0.806657 0.351050 0.384 Uiso 0.439(9) 1 calc R U P A 2

loop_
_atom_site_aniso_label
_atom_site_aniso_U_11
_atom_site_aniso_U_22
_atom_site_aniso_U_33
_atom_site_aniso_U_23
_atom_site_aniso_U_13
_atom_site_aniso_U_12
Gd1 0.06354(12) 0.05406(12) 0.05106(11) -0.00707(9) 0.04037(10) -0.01044(9)
Si1 0.0853(8) 0.0748(8) 0.0935(9) -0.0280(7) 0.0711(8) -0.0291(7)
O1 0.089(2) 0.0766(19) 0.0532(16) -0.0049(14) 0.0468(16) 0.0016(16)
N3 0.059(2) 0.067(2) 0.055(2) -0.0152(17) 0.0323(17) -0.0036(17)
N1 0.062(2) 0.0553(19) 0.0488(18) -0.0082(15) 0.0322(17) -0.0107(15)
N2 0.0563(18) 0.0561(19) 0.0437(17) -0.0015(14) 0.0321(16) -0.0032(14)
C1 0.056(2) 0.064(3) 0.057(2) -0.013(2) 0.034(2) -0.0053(19)
C2 0.051(2) 0.057(2) 0.057(2) -0.003(2) 0.033(2) 0.0023(18)
C3 0.058(2) 0.057(3) 0.087(3) -0.003(2) 0.052(3) 0.005(2)
C4 0.094(3) 0.057(3) 0.111(4) 0.001(3) 0.076(3) 0.009(2)
C5 0.120(5) 0.059(3) 0.166(6) 0.000(4) 0.109(5) 0.012(3)
C6 0.110(4) 0.052(3) 0.168(6) -0.026(4) 0.099(5) -0.008(3)
C7 0.077(3) 0.071(3) 0.109(4) -0.029(3) 0.058(3) -0.002(3)
C8 0.057(2) 0.054(3) 0.085(3) -0.012(2) 0.046(2) -0.002(2)
C9 0.095(3) 0.086(4) 0.065(3) -0.022(3) 0.043(3) 0.006(3)
C10 0.097(3) 0.112(4) 0.053(3) -0.008(3) 0.051(3) 0.010(3)
C11 0.167(5) 0.130(5) 0.072(3) 0.027(3) 0.076(4) 0.060(4)
C12 0.062(2) 0.074(3) 0.061(3) 0.007(2) 0.035(2) 0.012(2)
C13 0.054(2) 0.084(3) 0.054(2) -0.013(2) 0.025(2) -0.011(2)
C14 0.072(3) 0.053(2) 0.040(2) -0.0109(18) 0.031(2) -0.015(2)
C15 0.081(3) 0.054(2) 0.050(2) -0.0054(18) 0.047(2) -0.005(2)
C16 0.075(3) 0.043(2) 0.059(2) -0.0050(18) 0.048(2) -0.0050(18)
C17 0.090(3) 0.091(3) 0.046(2) -0.008(2) 0.035(2) -0.004(3)
C18 0.090(3) 0.088(3) 0.081(3) -0.003(3) 0.061(3) 0.013(3)
C19 0.053(2) 0.061(2) 0.048(2) -0.0019(19) 0.0317(19) -0.0022(19)
C20 0.064(2) 0.066(3) 0.057(2) 0.005(2) 0.037(2) 0.005(2)
C21 0.088(3) 0.069(3) 0.068(3) 0.012(2) 0.046(3) 0.013(3)
C22 0.075(3) 0.094(4) 0.056(3) 0.006(3) 0.024(3) 0.017(3)
C23 0.069(3) 0.085(3) 0.070(3) -0.015(3) 0.034(3) -0.008(3)
C24 0.064(3) 0.076(3) 0.058(3) -0.004(2) 0.036(2) -0.001(2)
C25 0.068(3) 0.075(3) 0.079(3) 0.017(3) 0.033(3) -0.003(2)
C26 0.146(5) 0.087(4) 0.144(6) -0.026(4) 0.085(5) -0.024(4)
C27 0.137(5) 0.148(6) 0.171(6) 0.008(5) 0.111(5) -0.034(4)
C28 0.081(3) 0.083(3) 0.071(3) -0.008(2) 0.042(3) -0.027(3)
C29 0.228(8) 0.128(5) 0.260(9) -0.015(5) 0.210(8) -0.037(5)
C30 0.162(5) 0.074(4) 0.153(5) 0.001(3) 0.119(5) 0.001(3)
C33 0.119(4) 0.094(3) 0.104(4) -0.042(3) 0.091(3) -0.049(3)
C34 0.113(4) 0.102(4) 0.116(4) -0.051(3) 0.092(4) -0.045(3)
C32 0.093(3) 0.105(4) 0.111(4) -0.014(3) 0.070(3) -0.034(3)
C31 0.116(4) 0.088(4) 0.135(5) -0.011(3) 0.082(4) 0.002(3)
Gd1A 0.04983(11) 0.06652(14) 0.06667(14) 0.00407(10) 0.03847(11) 0.00530(9)
Si2 0.134(3) 0.079(4) 0.085(3) 0.016(2) 0.079(2) -0.013(3)
Si2A 0.126(4) 0.078(4) 0.071(3) 0.015(3) 0.066(2) -0.022(3)
O1A 0.0568(17) 0.113(2) 0.096(2) -0.0132(19) 0.0525(18) -0.0023(17)
N3A 0.073(2) 0.086(3) 0.087(3) -0.018(2) 0.062(2) -0.023(2)
N1A 0.063(2) 0.0558(19) 0.082(2) 0.0090(17) 0.055(2) 0.0054(16)
N2A 0.0508(18) 0.0566(19) 0.071(2) 0.0012(16) 0.0440(17) 0.0028(15)
C1A 0.063(3) 0.073(3) 0.069(3) -0.005(2) 0.047(2) -0.009(2)
C2A 0.063(2) 0.063(3) 0.063(3) -0.003(2) 0.041(2) -0.004(2)
C3A 0.085(3) 0.060(2) 0.060(2) -0.016(2) 0.045(2) -0.017(2)
C4A 0.106(3) 0.061(3) 0.070(3) -0.011(2) 0.041(3) -0.011(3)
C5A 0.147(4) 0.064(3) 0.081(3) -0.012(2) 0.052(3) -0.023(3)
C6A 0.165(5) 0.085(4) 0.096(4) -0.013(3) 0.078(4) -0.047(4)
C7A 0.136(4) 0.093(3) 0.096(3) -0.029(3) 0.086(3) -0.048(3)
C8A 0.099(3) 0.075(3) 0.076(3) -0.024(2) 0.063(3) -0.031(3)
C9A 0.093(4) 0.106(4) 0.152(5) -0.041(4) 0.093(4) -0.035(3)
C10A 0.047(3) 0.169(6) 0.109(4) -0.056(4) 0.044(3) -0.022(3)
C11A 0.074(3) 0.144(5) 0.177(6) -0.056(4) 0.083(4) -0.014(3)
C12A 0.080(3) 0.069(3) 0.100(3) -0.003(2) 0.067(3) 0.007(2)
C13A 0.078(3) 0.078(3) 0.095(3) 0.006(3) 0.069(3) 0.004(2)
C14A 0.061(3) 0.057(2) 0.093(3) 0.018(2) 0.058(3) 0.009(2)
C15A 0.049(2) 0.063(3) 0.084(3) 0.013(2) 0.043(2) 0.0001(19)
C16A 0.058(2) 0.053(2) 0.075(3) 0.010(2) 0.045(2) -0.0017(19)
C17A 0.072(3) 0.111(4) 0.143(5) 0.001(3) 0.084(3) 0.005(3)
C18A 0.068(3) 0.083(3) 0.095(3) -0.012(3) 0.050(3) -0.014(2)
C19A 0.055(2) 0.059(2) 0.071(3) -0.009(2) 0.043(2) -0.0037(19)
C24A 0.059(2) 0.071(3) 0.078(3) -0.009(2) 0.047(2) -0.009(2)
C23A 0.083(3) 0.096(4) 0.104(4) -0.018(3) 0.073(3) -0.018(3)
C22A 0.085(3) 0.089(4) 0.135(5) -0.031(3) 0.086(4) -0.012(3)
C21A 0.085(3) 0.071(3) 0.118(4) -0.007(3) 0.072(3) 0.008(2)
C20A 0.066(3) 0.064(3) 0.094(3) -0.007(2) 0.054(3) 0.004(2)
C25A 0.078(3) 0.093(3) 0.083(3) 0.015(3) 0.059(3) 0.001(3)
C27A 0.106(4) 0.082(3) 0.124(4) 0.003(3) 0.077(4) -0.006(3)
C26A 0.131(5) 0.139(5) 0.098(4) 0.014(4) 0.065(4) -0.010(4)
C28A 0.129(4) 0.079(4) 0.118(4) 0.029(3) 0.093(4) 0.041(3)
C30A 0.245(9) 0.126(6) 0.210(8) 0.024(6) 0.158(8) -0.046(6)
C29A 0.178(7) 0.211(8) 0.123(6) 0.061(5) 0.091(5) 0.098(6)
C33A 0.091(3) 0.080(3) 0.074(3) 0.002(2) 0.048(3) 0.007(2)
C31A 0.120(7) 0.114(7) 0.107(6) 0.028(5) 0.066(5) -0.030(6)
C66A 0.137(11) 0.131(10) 0.170(13) -0.038(9) 0.122(10) -0.004(8)
C32A 0.186(9) 0.137(7) 0.148(7) -0.017(6) 0.123(7) -0.038(6)
C67A 0.229(16) 0.244(18) 0.126(12) 0.073(11) 0.101(11) -0.001(13)
C34A 0.179(9) 0.113(8) 0.152(9) 0.067(7) 0.083(7) 0.023(7)
C68A 0.29(2) 0.238(19) 0.28(2) 0.023(14) 0.208(16) 0.121(15)

loop_
_atom_type_symbol
_atom_type_description
_atom_type_scat_dispersion_real
_atom_type_scat_dispersion_imag
_atom_type_scat_source
C C 0.0033 0.0016 'International Tables Vol C Tables 4.2.6.8 and 6.1.1.4'
H H 0.0000 0.0000 'International Tables Vol C Tables 4.2.6.8 and 6.1.1.4'
Gd Gd -0.1653 3.9035 'International Tables Vol C Tables 4.2.6.8 and 6.1.1.4'
N N 0.0061 0.0033 'International Tables Vol C Tables 4.2.6.8 and 6.1.1.4'
O O 0.0106 0.0060 'International Tables Vol C Tables 4.2.6.8 and 6.1.1.4'
Si Si 0.0817 0.0704 'International Tables Vol C Tables 4.2.6.8 and 6.1.1.4'

loop_
_geom_angle_atom_site_label_1
_geom_angle_atom_site_label_2
_geom_angle_atom_site_label_3
_geom_angle
_geom_angle_site_symmetry_1
_geom_angle_site_symmetry_3
_geom_angle_publ_flag
O1 Gd1 C1 77.78(11) . . ?
N1 Gd1 O1 156.36(10) . . ?
N1 Gd1 N2 75.90(10) . . ?
N1 Gd1 C1 81.17(11) . . ?
N1 Gd1 C33 102.45(13) . . ?
N2 Gd1 O1 107.18(9) . . ?
N2 Gd1 C1 123.47(11) . . ?
N2 Gd1 C33 127.33(13) . . ?
C33 Gd1 O1 94.13(12) . . ?
C33 Gd1 C1 107.68(15) . . ?
C33 Si1 C34 111.5(2) . . ?
C33 Si1 C32 112.1(2) . . ?
C33 Si1 C31 112.2(2) . . ?
C34 Si1 C32 106.7(2) . . ?
C34 Si1 C31 105.7(2) . . ?
C31 Si1 C32 108.3(2) . . ?
C10 O1 Gd1 115.4(2) . . ?
C11 O1 Gd1 127.5(3) . . ?
C11 O1 C10 114.2(3) . . ?
C1 N3 C9 126.0(4) . . ?
C8 N3 C1 110.9(3) . . ?
C8 N3 C9 123.1(3) . . ?
C13 N1 Gd1 106.1(2) . . ?
C14 N1 Gd1 134.3(3) . . ?
C14 N1 C13 119.6(3) . . ?
C16 N2 Gd1 133.2(2) . . ?
C16 N2 C19 118.6(3) . . ?
C19 N2 Gd1 108.2(2) . . ?
N3 C1 Gd1 125.8(3) . . ?
C2 C1 Gd1 123.7(3) . . ?
C2 C1 N3 105.0(3) . . ?
C1 C2 C3 110.2(3) . . ?
C1 C2 C12 126.4(4) . . ?
C3 C2 C12 123.4(4) . . ?
C4 C3 C2 135.2(4) . . ?
C8 C3 C2 106.2(4) . . ?
C8 C3 C4 118.6(4) . . ?
C3 C4 H4 120.6 . . ?
C5 C4 C3 118.7(5) . . ?
C5 C4 H4 120.6 . . ?
C4 C5 H5 119.1 . . ?
C6 C5 C4 121.9(5) . . ?
C6 C5 H5 119.1 . . ?
C5 C6 H6 119.1 . . ?
C5 C6 C7 121.7(5) . . ?
C7 C6 H6 119.1 . . ?
C6 C7 H7 121.2 . . ?
C6 C7 C8 117.6(5) . . ?
C8 C7 H7 121.2 . . ?
N3 C8 C3 107.7(3) . . ?
N3 C8 C7 130.7(4) . . ?
C3 C8 C7 121.5(4) . . ?
N3 C9 H9A 108.7 . . ?
N3 C9 H9B 108.7 . . ?
N3 C9 C10 114.4(4) . . ?
H9A C9 H9B 107.6 . . ?
C10 C9 H9A 108.7 . . ?
C10 C9 H9B 108.7 . . ?
O1 C10 C9 112.4(4) . . ?
O1 C10 H10A 109.1 . . ?
O1 C10 H10B 109.1 . . ?
C9 C10 H10A 109.1 . . ?
C9 C10 H10B 109.1 . . ?
H10A C10 H10B 107.8 . . ?
O1 C11 H11A 109.5 . . ?
O1 C11 H11B 109.5 . . ?
O1 C11 H11C 109.5 . . ?
H11A C11 H11B 109.5 . . ?
H11A C11 H11C 109.5 . . ?
H11B C11 H11C 109.5 . . ?
C2 C12 H12A 108.7 . . ?
C2 C12 H12B 108.7 . . ?
C2 C12 C13 114.0(3) . . ?
H12A C12 H12B 107.6 . . ?
C13 C12 H12A 108.7 . . ?
C13 C12 H12B 108.7 . . ?
N1 C13 C12 112.4(3) . . ?
N1 C13 H13A 109.1 . . ?
N1 C13 H13B 109.1 . . ?
C12 C13 H13A 109.1 . . ?
C12 C13 H13B 109.1 . . ?
H13A C13 H13B 107.9 . . ?
N1 C14 C15 123.0(3) . . ?
N1 C14 C17 121.7(4) . . ?
C15 C14 C17 115.4(3) . . ?
C14 C15 H15 115.0 . . ?
C16 C15 C14 130.1(3) . . ?
C16 C15 H15 115.0 . . ?
N2 C16 C15 123.3(3) . . ?
N2 C16 C18 120.2(3) . . ?
C15 C16 C18 116.5(3) . . ?
C14 C17 H17A 109.5 . . ?
C14 C17 H17B 109.5 . . ?
C14 C17 H17C 109.5 . . ?
H17A C17 H17B 109.5 . . ?
H17A C17 H17C 109.5 . . ?
H17B C17 H17C 109.5 . . ?
C16 C18 H18A 109.5 . . ?
C16 C18 H18B 109.5 . . ?
C16 C18 H18C 109.5 . . ?
H18A C18 H18B 109.5 . . ?
H18A C18 H18C 109.5 . . ?
H18B C18 H18C 109.5 . . ?
C20 C19 N2 119.4(3) . . ?
C20 C19 C24 121.0(4) . . ?
C24 C19 N2 119.5(3) . . ?
C19 C20 C21 118.4(4) . . ?
C19 C20 C25 122.9(4) . . ?
C21 C20 C25 118.6(4) . . ?
C20 C21 H21 119.9 . . ?
C22 C21 C20 120.2(4) . . ?
C22 C21 H21 119.9 . . ?
C21 C22 H22 119.3 . . ?
C23 C22 C21 121.3(4) . . ?
C23 C22 H22 119.3 . . ?
C22 C23 H23 119.4 . . ?
C22 C23 C24 121.1(4) . . ?
C24 C23 H23 119.4 . . ?
C19 C24 C28 122.7(4) . . ?
C23 C24 C19 117.9(4) . . ?
C23 C24 C28 119.4(4) . . ?
C20 C25 H25 107.6 . . ?
C20 C25 C26 112.2(4) . . ?
C20 C25 C27 111.7(4) . . ?
C26 C25 H25 107.6 . . ?
C26 C25 C27 109.8(4) . . ?
C27 C25 H25 107.6 . . ?
C25 C26 H26A 109.5 . . ?
C25 C26 H26B 109.5 . . ?
C25 C26 H26C 109.5 . . ?
H26A C26 H26B 109.5 . . ?
H26A C26 H26C 109.5 . . ?
H26B C26 H26C 109.5 . . ?
C25 C27 H27A 109.5 . . ?
C25 C27 H27B 109.5 . . ?
C25 C27 H27C 109.5 . . ?
H27A C27 H27B 109.5 . . ?
H27A C27 H27C 109.5 . . ?
H27B C27 H27C 109.5 . . ?
C24 C28 H28 107.2 . . ?
C29 C28 C24 113.5(5) . . ?
C29 C28 H28 107.2 . . ?
C29 C28 C30 109.4(4) . . ?
C30 C28 C24 111.9(4) . . ?
C30 C28 H28 107.2 . . ?
C28 C29 H29A 109.5 . . ?
C28 C29 H29B 109.5 . . ?
C28 C29 H29C 109.5 . . ?
H29A C29 H29B 109.5 . . ?
H29A C29 H29C 109.5 . . ?
H29B C29 H29C 109.5 . . ?
C28 C30 H30A 109.5 . . ?
C28 C30 H30B 109.5 . . ?
C28 C30 H30C 109.5 . . ?
H30A C30 H30B 109.5 . . ?
H30A C30 H30C 109.5 . . ?
H30B C30 H30C 109.5 . . ?
Gd1 C33 H33A 105.7 . . ?
Gd1 C33 H33B 105.7 . . ?
Si1 C33 Gd1 126.5(2) . . ?
Si1 C33 H33A 105.7 . . ?
Si1 C33 H33B 105.7 . . ?
H33A C33 H33B 106.1 . . ?
Si1 C34 H34A 109.5 . . ?
Si1 C34 H34B 109.5 . . ?
Si1 C34 H34C 109.5 . . ?
H34A C34 H34B 109.5 . . ?
H34A C34 H34C 109.5 . . ?
H34B C34 H34C 109.5 . . ?
Si1 C32 H32A 109.5 . . ?
Si1 C32 H32B 109.5 . . ?
Si1 C32 H32C 109.5 . . ?
H32A C32 H32B 109.5 . . ?
H32A C32 H32C 109.5 . . ?
H32B C32 H32C 109.5 . . ?
Si1 C31 H31A 109.5 . . ?
Si1 C31 H31B 109.5 . . ?
Si1 C31 H31E 109.5 . . ?
H31A C31 H31B 109.5 . . ?
H31A C31 H31E 109.5 . . ?
H31B C31 H31E 109.5 . . ?
O1A Gd1A C1A 77.55(12) . . ?
N1A Gd1A O1A 156.03(11) . . ?
N1A Gd1A N2A 76.89(11) . . ?
N1A Gd1A C1A 80.01(12) . . ?
N1A Gd1A C33A 100.29(13) . . ?
N2A Gd1A O1A 109.03(10) . . ?
N2A Gd1A C1A 123.69(12) . . ?
N2A Gd1A C33A 119.98(13) . . ?
C33A Gd1A O1A 96.54(13) . . ?
C33A Gd1A C1A 114.28(14) . . ?
C31A Si2 C33A 106.3(7) . . ?
C32A Si2 C33A 109.9(8) . . ?
C32A Si2 C31A 114.8(10) . . ?
C32A Si2 C34A 112.1(9) . . ?
C34A Si2 C33A 110.3(9) . . ?
C34A Si2 C31A 103.1(8) . . ?
C33A Si2A C66A 116.1(10) . 6_575 ?
C33A Si2A C67A 115.9(11) . 3_454 ?
C33A Si2A C68A 120.0(14) . 6_575 ?
C10A O1A Gd1A 115.3(2) . . ?
C11A O1A Gd1A 131.3(3) . . ?
C11A O1A C10A 113.3(3) . . ?
C1A N3A C9A 126.2(4) . . ?
C8A N3A C1A 111.1(4) . . ?
C8A N3A C9A 122.7(4) . . ?
C13A N1A Gd1A 107.3(2) . . ?
C14A N1A Gd1A 132.9(3) . . ?
C14A N1A C13A 119.7(3) . . ?
C16A N2A Gd1A 132.9(3) . . ?
C16A N2A C19A 118.6(3) . . ?
C19A N2A Gd1A 108.4(2) . . ?
N3A C1A Gd1A 125.9(3) . . ?
C2A C1A Gd1A 124.5(3) . . ?
C2A C1A N3A 105.1(4) . . ?
C1A C2A C3A 109.6(4) . . ?
C1A C2A C12A 126.2(4) . . ?
C3A C2A C12A 124.1(4) . . ?
C4A C3A C2A 134.0(4) . . ?
C8A C3A C2A 105.9(4) . . ?
C8A C3A C4A 120.0(4) . . ?
C3A C4A H4A 121.1 . . ?
C5A C4A C3A 117.8(5) . . ?
C5A C4A H4A 121.1 . . ?
C4A C5A H5A 119.5 . . ?
C4A C5A C6A 121.0(6) . . ?
C6A C5A H5A 119.5 . . ?
C5A C6A H6A 119.0 . . ?
C7A C6A C5A 122.0(6) . . ?
C7A C6A H6A 119.0 . . ?
C6A C7A H7A 121.1 . . ?
C6A C7A C8A 117.7(6) . . ?
C8A C7A H7A 121.1 . . ?
N3A C8A C3A 108.2(4) . . ?
N3A C8A C7A 130.5(5) . . ?
C3A C8A C7A 121.3(5) . . ?
N3A C9A H9AA 108.7 . . ?
N3A C9A H9AB 108.7 . . ?
N3A C9A C10A 114.0(4) . . ?
H9AA C9A H9AB 107.6 . . ?
C10A C9A H9AA 108.7 . . ?
C10A C9A H9AB 108.7 . . ?
O1A C10A C9A 113.8(4) . . ?
O1A C10A H10C 108.8 . . ?
O1A C10A H10D 108.8 . . ?
C9A C10A H10C 108.8 . . ?
C9A C10A H10D 108.8 . . ?
H10C C10A H10D 107.7 . . ?
O1A C11A H11D 109.5 . . ?
O1A C11A H11E 109.5 . . ?
O1A C11A H11F 109.5 . . ?
H11D C11A H11E 109.5 . . ?
H11D C11A H11F 109.5 . . ?
H11E C11A H11F 109.5 . . ?
C2A C12A H12C 109.0 . . ?
C2A C12A H12D 109.0 . . ?
C2A C12A C13A 113.0(3) . . ?
H12C C12A H12D 107.8 . . ?
C13A C12A H12C 109.0 . . ?
C13A C12A H12D 109.0 . . ?
N1A C13A C12A 112.8(3) . . ?
N1A C13A H13C 109.0 . . ?
N1A C13A H13D 109.0 . . ?
C12A C13A H13C 109.0 . . ?
C12A C13A H13D 109.0 . . ?
H13C C13A H13D 107.8 . . ?
N1A C14A C15A 123.7(3) . . ?
N1A C14A C17A 121.4(4) . . ?
C15A C14A C17A 115.0(4) . . ?
C14A C15A H15A 115.3 . . ?
C16A C15A C14A 129.4(4) . . ?
C16A C15A H15A 115.3 . . ?
N2A C16A C15A 123.4(4) . . ?
N2A C16A C18A 120.3(3) . . ?
C15A C16A C18A 116.2(4) . . ?
C14A C17A H17D 109.5 . . ?
C14A C17A H17E 109.5 . . ?
C14A C17A H17F 109.5 . . ?
H17D C17A H17E 109.5 . . ?
H17D C17A H17F 109.5 . . ?
H17E C17A H17F 109.5 . . ?
C16A C18A H18D 109.5 . . ?
C16A C18A H18E 109.5 . . ?
C16A C18A H18F 109.5 . . ?
H18D C18A H18E 109.5 . . ?
H18D C18A H18F 109.5 . . ?
H18E C18A H18F 109.5 . . ?
C24A C19A N2A 119.8(4) . . ?
C24A C19A C20A 120.5(4) . . ?
C20A C19A N2A 119.6(4) . . ?
C19A C24A C25A 122.2(4) . . ?
C23A C24A C19A 117.7(4) . . ?
C23A C24A C25A 120.1(4) . . ?
C24A C23A H23A 119.5 . . ?
C22A C23A C24A 121.1(4) . . ?
C22A C23A H23A 119.5 . . ?
C23A C22A H22A 119.5 . . ?
C21A C22A C23A 120.9(4) . . ?
C21A C22A H22A 119.5 . . ?
C22A C21A H21A 119.5 . . ?
C22A C21A C20A 120.9(5) . . ?
C20A C21A H21A 119.5 . . ?
C19A C20A C28A 122.3(4) . . ?
C21A C20A C19A 118.7(4) . . ?
C21A C20A C28A 118.9(4) . . ?
C24A C25A H25A 107.7 . . ?
C24A C25A C27A 110.4(4) . . ?
C24A C25A C26A 113.2(4) . . ?
C27A C25A H25A 107.7 . . ?
C26A C25A H25A 107.7 . . ?
C26A C25A C27A 110.0(4) . . ?
C25A C27A H27D 109.5 . . ?
C25A C27A H27E 109.5 . . ?
C25A C27A H27F 109.5 . . ?
H27D C27A H27E 109.5 . . ?
H27D C27A H27F 109.5 . . ?
H27E C27A H27F 109.5 . . ?
C25A C26A H26D 109.5 . . ?
C25A C26A H26E 109.5 . . ?
C25A C26A H26F 109.5 . . ?
H26D C26A H26E 109.5 . . ?
H26D C26A H26F 109.5 . . ?
H26E C26A H26F 109.5 . . ?
C20A C28A H28A 107.9 . . ?
C20A C28A C29A 113.1(5) . . ?
C30A C28A C20A 109.9(5) . . ?
C30A C28A H28A 107.9 . . ?
C30A C28A C29A 110.1(5) . . ?
C29A C28A H28A 107.9 . . ?
C28A C30A H30D 109.5 . . ?
C28A C30A H30E 109.5 . . ?
C28A C30A H30F 109.5 . . ?
H30D C30A H30E 109.5 . . ?
H30D C30A H30F 109.5 . . ?
H30E C30A H30F 109.5 . . ?
C28A C29A H29D 109.5 . . ?
C28A C29A H29E 109.5 . . ?
C28A C29A H29F 109.5 . . ?
H29D C29A H29E 109.5 . . ?
H29D C29A H29F 109.5 . . ?
H29E C29A H29F 109.5 . . ?
Gd1A C33A H33C 105.2 . . ?
Gd1A C33A H33D 105.2 . . ?
Gd1A C33A H31C 105.4 . . ?
Gd1A C33A H31D 105.4 . . ?
Si2 C33A Gd1A 128.4(4) . . ?
Si2 C33A H33C 105.2 . . ?
Si2 C33A H33D 105.2 . . ?
Si2A C33A Gd1A 127.6(6) . . ?
Si2A C33A H31C 105.4 . . ?
Si2A C33A H31D 105.4 . . ?
H33C C33A H33D 105.9 . . ?
H31C C33A H31D 106.0 . . ?
Si2 C31A H31F 109.5 . . ?
Si2 C31A H31G 109.5 . . ?
Si2 C31A H31H 109.5 . . ?
H31F C31A H31G 109.5 . . ?
H31F C31A H31H 109.5 . . ?
H31G C31A H31H 109.5 . . ?
Si2A C66A H66A 109.5 6_576 . ?
Si2A C66A H66B 109.5 6_576 . ?
Si2A C66A H66C 109.5 6_576 . ?
H66A C66A H66B 109.5 . . ?
H66A C66A H66C 109.5 . . ?
H66B C66A H66C 109.5 . . ?
Si2 C32A H32D 109.5 . . ?
Si2 C32A H32E 109.5 . . ?
Si2 C32A H32F 109.5 . . ?
H32D C32A H32E 109.5 . . ?
H32D C32A H32F 109.5 . . ?
H32E C32A H32F 109.5 . . ?
Si2A C67A H67A 109.5 3_546 . ?
Si2A C67A H67B 109.5 3_546 . ?
Si2A C67A H67C 109.5 3_546 . ?
H67A C67A H67B 109.5 . . ?
H67A C67A H67C 109.5 . . ?
H67B C67A H67C 109.5 . . ?
Si2 C34A H34D 109.5 . . ?
Si2 C34A H34E 109.5 . . ?
Si2 C34A H34F 109.5 . . ?
H34D C34A H34E 109.5 . . ?
H34D C34A H34F 109.5 . . ?
H34E C34A H34F 109.5 . . ?
Si2A C68A H68A 109.5 6_576 . ?
Si2A C68A H68B 109.5 6_576 . ?
Si2A C68A H68C 109.5 6_576 . ?
H68A C68A H68B 109.5 . . ?
H68A C68A H68C 109.5 . . ?
H68B C68A H68C 109.5 . . ?

loop_
_geom_bond_atom_site_label_1
_geom_bond_atom_site_label_2
_geom_bond_distance
_geom_bond_site_symmetry_2
_geom_bond_publ_flag
Gd1 O1 2.419(2) . ?
Gd1 N1 2.349(3) . ?
Gd1 N2 2.361(3) . ?
Gd1 C1 2.439(4) . ?
Gd1 C33 2.409(4) . ?
Si1 C33 1.828(4) . ?
Si1 C34 1.862(4) . ?
Si1 C32 1.876(5) . ?
Si1 C31 1.866(5) . ?
O1 C10 1.449(5) . ?
O1 C11 1.393(5) . ?
N3 C1 1.416(4) . ?
N3 C8 1.367(5) . ?
N3 C9 1.444(5) . ?
N1 C13 1.467(5) . ?
N1 C14 1.314(4) . ?
N2 C16 1.333(4) . ?
N2 C19 1.443(4) . ?
C1 C2 1.381(5) . ?
C2 C3 1.423(5) . ?
C2 C12 1.501(5) . ?
C3 C4 1.408(6) . ?
C3 C8 1.405(5) . ?
C4 H4 0.9300 . ?
C4 C5 1.378(6) . ?
C5 H5 0.9300 . ?
C5 C6 1.367(7) . ?
C6 H6 0.9300 . ?
C6 C7 1.372(7) . ?
C7 H7 0.9300 . ?
C7 C8 1.406(6) . ?
C9 H9A 0.9700 . ?
C9 H9B 0.9700 . ?
C9 C10 1.489(6) . ?
C10 H10A 0.9700 . ?
C10 H10B 0.9700 . ?
C11 H11A 0.9600 . ?
C11 H11B 0.9600 . ?
C11 H11C 0.9600 . ?
C12 H12A 0.9700 . ?
C12 H12B 0.9700 . ?
C12 C13 1.524(5) . ?
C13 H13A 0.9700 . ?
C13 H13B 0.9700 . ?
C14 C15 1.399(5) . ?
C14 C17 1.524(5) . ?
C15 H15 0.9300 . ?
C15 C16 1.380(5) . ?
C16 C18 1.520(5) . ?
C17 H17A 0.9600 . ?
C17 H17B 0.9600 . ?
C17 H17C 0.9600 . ?
C18 H18A 0.9600 . ?
C18 H18B 0.9600 . ?
C18 H18C 0.9600 . ?
C19 C20 1.393(5) . ?
C19 C24 1.409(5) . ?
C20 C21 1.403(5) . ?
C20 C25 1.514(6) . ?
C21 H21 0.9300 . ?
C21 C22 1.367(6) . ?
C22 H22 0.9300 . ?
C22 C23 1.357(6) . ?
C23 H23 0.9300 . ?
C23 C24 1.392(6) . ?
C24 C28 1.522(6) . ?
C25 H25 0.9800 . ?
C25 C26 1.515(6) . ?
C25 C27 1.521(6) . ?
C26 H26A 0.9600 . ?
C26 H26B 0.9600 . ?
C26 H26C 0.9600 . ?
C27 H27A 0.9600 . ?
C27 H27B 0.9600 . ?
C27 H27C 0.9600 . ?
C28 H28 0.9800 . ?
C28 C29 1.496(7) . ?
C28 C30 1.508(6) . ?
C29 H29A 0.9600 . ?
C29 H29B 0.9600 . ?
C29 H29C 0.9600 . ?
C30 H30A 0.9600 . ?
C30 H30B 0.9600 . ?
C30 H30C 0.9600 . ?
C33 H33A 0.9700 . ?
C33 H33B 0.9700 . ?
C34 H34A 0.9600 . ?
C34 H34B 0.9600 . ?
C34 H34C 0.9600 . ?
C32 H32A 0.9600 . ?
C32 H32B 0.9600 . ?
C32 H32C 0.9600 . ?
C31 H31A 0.9600 . ?
C31 H31B 0.9600 . ?
C31 H31E 0.9600 . ?
Gd1A O1A 2.432(3) . ?
Gd1A N1A 2.333(3) . ?
Gd1A N2A 2.346(3) . ?
Gd1A C1A 2.467(4) . ?
Gd1A C33A 2.411(4) . ?
Si2 C33A 2.006(10) . ?
Si2 C31A 1.896(17) . ?
Si2 C32A 1.709(19) . ?
Si2 C34A 1.858(17) . ?
Si2A C33A 1.643(14) . ?
Si2A C66A 2.08(2) 6_575 ?
Si2A C67A 1.95(2) 3_454 ?
Si2A C68A 1.71(3) 6_575 ?
O1A C10A 1.446(6) . ?
O1A C11A 1.420(5) . ?
N3A C1A 1.415(5) . ?
N3A C8A 1.361(5) . ?
N3A C9A 1.432(6) . ?
N1A C13A 1.469(5) . ?
N1A C14A 1.321(5) . ?
N2A C16A 1.319(4) . ?
N2A C19A 1.443(4) . ?
C1A C2A 1.386(5) . ?
C2A C3A 1.438(5) . ?
C2A C12A 1.506(5) . ?
C3A C4A 1.402(6) . ?
C3A C8A 1.401(6) . ?
C4A H4A 0.9300 . ?
C4A C5A 1.389(7) . ?
C5A H5A 0.9300 . ?
C5A C6A 1.399(8) . ?
C6A H6A 0.9300 . ?
C6A C7A 1.354(7) . ?
C7A H7A 0.9300 . ?
C7A C8A 1.407(6) . ?
C9A H9AA 0.9700 . ?
C9A H9AB 0.9700 . ?
C9A C10A 1.476(7) . ?
C10A H10C 0.9700 . ?
C10A H10D 0.9700 . ?
C11A H11D 0.9600 . ?
C11A H11E 0.9600 . ?
C11A H11F 0.9600 . ?
C12A H12C 0.9700 . ?
C12A H12D 0.9700 . ?
C12A C13A 1.526(5) . ?
C13A H13C 0.9700 . ?
C13A H13D 0.9700 . ?
C14A C15A 1.402(5) . ?
C14A C17A 1.520(5) . ?
C15A H15A 0.9300 . ?
C15A C16A 1.396(5) . ?
C16A C18A 1.521(5) . ?
C17A H17D 0.9600 . ?
C17A H17E 0.9600 . ?
C17A H17F 0.9600 . ?
C18A H18D 0.9600 . ?
C18A H18E 0.9600 . ?
C18A H18F 0.9600 . ?
C19A C24A 1.404(5) . ?
C19A C20A 1.411(5) . ?
C24A C23A 1.394(5) . ?
C24A C25A 1.511(6) . ?
C23A H23A 0.9300 . ?
C23A C22A 1.378(6) . ?
C22A H22A 0.9300 . ?
C22A C21A 1.349(6) . ?
C21A H21A 0.9300 . ?
C21A C20A 1.385(5) . ?
C20A C28A 1.526(6) . ?
C25A H25A 0.9800 . ?
C25A C27A 1.543(6) . ?
C25A C26A 1.524(6) . ?
C27A H27D 0.9600 . ?
C27A H27E 0.9600 . ?
C27A H27F 0.9600 . ?
C26A H26D 0.9600 . ?
C26A H26E 0.9600 . ?
C26A H26F 0.9600 . ?
C28A H28A 0.9800 . ?
C28A C30A 1.524(8) . ?
C28A C29A 1.527(7) . ?
C30A H30D 0.9600 . ?
C30A H30E 0.9600 . ?
C30A H30F 0.9600 . ?
C29A H29D 0.9600 . ?
C29A H29E 0.9600 . ?
C29A H29F 0.9600 . ?
C33A H33C 0.9700 . ?
C33A H33D 0.9700 . ?
C33A H31C 0.9700 . ?
C33A H31D 0.9700 . ?
C31A H31F 0.9600 . ?
C31A H31G 0.9600 . ?
C31A H31H 0.9600 . ?
C66A H66A 0.9600 . ?
C66A H66B 0.9600 . ?
C66A H66C 0.9600 . ?
C32A H32D 0.9600 . ?
C32A H32E 0.9600 . ?
C32A H32F 0.9600 . ?
C67A H67A 0.9600 . ?
C67A H67B 0.9600 . ?
C67A H67C 0.9600 . ?
C34A H34D 0.9600 . ?
C34A H34E 0.9600 . ?
C34A H34F 0.9600 . ?
C68A H68A 0.9600 . ?
C68A H68B 0.9600 . ?
C68A H68C 0.9600 . ?

loop_
_geom_torsion_atom_site_label_1
_geom_torsion_atom_site_label_2
_geom_torsion_atom_site_label_3
_geom_torsion_atom_site_label_4
_geom_torsion
_geom_torsion_site_symmetry_1
_geom_torsion_site_symmetry_2
_geom_torsion_site_symmetry_3
_geom_torsion_site_symmetry_4
_geom_torsion_publ_flag
Gd1 O1 C10 C9 79.6(4) . . . . ?
Gd1 N1 C13 C12 -89.8(3) . . . . ?
Gd1 N1 C14 C15 4.8(6) . . . . ?
Gd1 N1 C14 C17 -174.8(3) . . . . ?
Gd1 N2 C16 C15 -2.0(5) . . . . ?
Gd1 N2 C16 C18 178.0(3) . . . . ?
Gd1 N2 C19 C20 -84.3(3) . . . . ?
Gd1 N2 C19 C24 91.7(3) . . . . ?
Gd1 C1 C2 C3 152.8(2) . . . . ?
Gd1 C1 C2 C12 -26.2(5) . . . . ?
N3 C1 C2 C3 -2.4(4) . . . . ?
N3 C1 C2 C12 178.7(3) . . . . ?
N3 C9 C10 O1 -70.6(5) . . . . ?
N1 C14 C15 C16 1.1(6) . . . . ?
N2 C19 C20 C21 176.1(3) . . . . ?
N2 C19 C20 C25 -5.7(6) . . . . ?
N2 C19 C24 C23 -176.7(3) . . . . ?
N2 C19 C24 C28 3.3(6) . . . . ?
C1 N3 C8 C3 -1.7(4) . . . . ?
C1 N3 C8 C7 175.5(4) . . . . ?
C1 N3 C9 C10 10.8(6) . . . . ?
C1 C2 C3 C4 -176.2(4) . . . . ?
C1 C2 C3 C8 1.4(4) . . . . ?
C1 C2 C12 C13 0.1(6) . . . . ?
C2 C3 C4 C5 175.8(4) . . . . ?
C2 C3 C8 N3 0.2(4) . . . . ?
C2 C3 C8 C7 -177.3(3) . . . . ?
C2 C12 C13 N1 66.3(4) . . . . ?
C3 C2 C12 C13 -178.7(3) . . . . ?
C3 C4 C5 C6 1.2(7) . . . . ?
C4 C3 C8 N3 178.3(3) . . . . ?
C4 C3 C8 C7 0.7(6) . . . . ?
C4 C5 C6 C7 0.1(8) . . . . ?
C5 C6 C7 C8 -1.0(7) . . . . ?
C6 C7 C8 N3 -176.4(4) . . . . ?
C6 C7 C8 C3 0.6(6) . . . . ?
C8 N3 C1 Gd1 -151.9(3) . . . . ?
C8 N3 C1 C2 2.6(4) . . . . ?
C8 N3 C9 C10 -166.9(4) . . . . ?
C8 C3 C4 C5 -1.6(6) . . . . ?
C9 N3 C1 Gd1 30.2(5) . . . . ?
C9 N3 C1 C2 -175.3(4) . . . . ?
C9 N3 C8 C3 176.2(4) . . . . ?
C9 N3 C8 C7 -6.5(6) . . . . ?
C11 O1 C10 C9 -118.0(4) . . . . ?
C12 C2 C3 C4 2.8(7) . . . . ?
C12 C2 C3 C8 -179.6(3) . . . . ?
C13 N1 C14 C15 -174.9(3) . . . . ?
C13 N1 C14 C17 5.5(5) . . . . ?
C14 N1 C13 C12 90.0(4) . . . . ?
C14 C15 C16 N2 -2.5(6) . . . . ?
C14 C15 C16 C18 177.5(4) . . . . ?
C16 N2 C19 C20 96.4(4) . . . . ?
C16 N2 C19 C24 -87.5(4) . . . . ?
C17 C14 C15 C16 -179.2(4) . . . . ?
C19 N2 C16 C15 177.0(3) . . . . ?
C19 N2 C16 C18 -3.1(5) . . . . ?
C19 C20 C21 C22 1.0(6) . . . . ?
C19 C20 C25 C26 -113.2(5) . . . . ?
C19 C20 C25 C27 123.0(5) . . . . ?
C19 C24 C28 C29 120.5(5) . . . . ?
C19 C24 C28 C30 -115.1(5) . . . . ?
C20 C19 C24 C23 -0.7(6) . . . . ?
C20 C19 C24 C28 179.3(4) . . . . ?
C20 C21 C22 C23 -1.5(7) . . . . ?
C21 C20 C25 C26 65.0(6) . . . . ?
C21 C20 C25 C27 -58.8(6) . . . . ?
C21 C22 C23 C24 0.9(7) . . . . ?
C22 C23 C24 C19 0.2(7) . . . . ?
C22 C23 C24 C28 -179.8(4) . . . . ?
C23 C24 C28 C29 -59.6(6) . . . . ?
C23 C24 C28 C30 64.9(6) . . . . ?
C24 C19 C20 C21 0.1(6) . . . . ?
C24 C19 C20 C25 178.3(4) . . . . ?
C25 C20 C21 C22 -177.3(4) . . . . ?
C34 Si1 C33 Gd1 -14.5(4) . . . . ?
C32 Si1 C33 Gd1 -134.0(3) . . . . ?
C31 Si1 C33 Gd1 103.8(3) . . . . ?
Gd1A O1A C10A C9A 78.6(5) . . . . ?
Gd1A N1A C13A C12A -91.1(3) . . . . ?
Gd1A N1A C14A C15A 6.4(6) . . . . ?
Gd1A N1A C14A C17A -173.3(3) . . . . ?
Gd1A N2A C16A C15A -4.4(5) . . . . ?
Gd1A N2A C16A C18A 178.2(3) . . . . ?
Gd1A N2A C19A C24A 96.1(3) . . . . ?
Gd1A N2A C19A C20A -80.0(4) . . . . ?
Gd1A C1A C2A C3A 155.1(3) . . . . ?
Gd1A C1A C2A C12A -25.8(6) . . . . ?
N3A C1A C2A C3A -2.0(4) . . . . ?
N3A C1A C2A C12A 177.1(4) . . . . ?
N3A C9A C10A O1A -72.9(6) . . . . ?
N1A C14A C15A C16A 2.7(7) . . . . ?
N2A C19A C24A C23A -177.7(3) . . . . ?
N2A C19A C24A C25A 1.7(6) . . . . ?
N2A C19A C20A C21A 179.5(4) . . . . ?
N2A C19A C20A C28A -3.1(6) . . . . ?
C1A N3A C8A C3A -2.1(5) . . . . ?
C1A N3A C8A C7A 178.1(4) . . . . ?
C1A N3A C9A C10A 13.9(7) . . . . ?
C1A C2A C3A C4A -177.6(4) . . . . ?
C1A C2A C3A C8A 0.8(5) . . . . ?
C1A C2A C12A C13A -0.4(6) . . . . ?
C2A C3A C4A C5A 177.9(4) . . . . ?
C2A C3A C8A N3A 0.8(5) . . . . ?
C2A C3A C8A C7A -179.4(4) . . . . ?
C2A C12A C13A N1A 66.2(5) . . . . ?
C3A C2A C12A C13A 178.5(4) . . . . ?
C3A C4A C5A C6A 0.8(7) . . . . ?
C4A C3A C8A N3A 179.4(4) . . . . ?
C4A C3A C8A C7A -0.7(6) . . . . ?
C4A C5A C6A C7A -0.3(9) . . . . ?
C5A C6A C7A C8A -0.7(8) . . . . ?
C6A C7A C8A N3A -179.0(5) . . . . ?
C6A C7A C8A C3A 1.2(7) . . . . ?
C8A N3A C1A Gd1A -154.1(3) . . . . ?
C8A N3A C1A C2A 2.5(4) . . . . ?
C8A N3A C9A C10A -164.2(4) . . . . ?
C8A C3A C4A C5A -0.3(6) . . . . ?
C9A N3A C1A Gd1A 27.6(6) . . . . ?
C9A N3A C1A C2A -175.8(4) . . . . ?
C9A N3A C8A C3A 176.3(4) . . . . ?
C9A N3A C8A C7A -3.6(7) . . . . ?
C11A O1A C10A C9A -98.5(5) . . . . ?
C12A C2A C3A C4A 3.3(7) . . . . ?
C12A C2A C3A C8A -178.3(4) . . . . ?
C13A N1A C14A C15A -177.1(3) . . . . ?
C13A N1A C14A C17A 3.2(5) . . . . ?
C14A N1A C13A C12A 91.6(4) . . . . ?
C14A C15A C16A N2A -3.7(6) . . . . ?
C14A C15A C16A C18A 173.9(4) . . . . ?
C16A N2A C19A C24A -83.5(4) . . . . ?
C16A N2A C19A C20A 100.4(4) . . . . ?
C17A C14A C15A C16A -177.6(4) . . . . ?
C19A N2A C16A C15A 175.2(3) . . . . ?
C19A N2A C16A C18A -2.2(5) . . . . ?
C19A C24A C23A C22A -0.4(6) . . . . ?
C19A C24A C25A C27A -101.2(5) . . . . ?
C19A C24A C25A C26A 135.0(4) . . . . ?
C19A C20A C28A C30A -100.6(5) . . . . ?
C19A C20A C28A C29A 135.9(5) . . . . ?
C24A C19A C20A C21A 3.5(6) . . . . ?
C24A C19A C20A C28A -179.2(4) . . . . ?
C24A C23A C22A C21A 0.5(7) . . . . ?
C23A C24A C25A C27A 78.1(5) . . . . ?
C23A C24A C25A C26A -45.7(6) . . . . ?
C23A C22A C21A C20A 1.4(7) . . . . ?
C22A C21A C20A C19A -3.3(7) . . . . ?
C22A C21A C20A C28A 179.2(5) . . . . ?
C21A C20A C28A C30A 76.7(6) . . . . ?
C21A C20A C28A C29A -46.8(7) . . . . ?
C20A C19A C24A C23A -1.6(6) . . . . ?
C20A C19A C24A C25A 177.7(4) . . . . ?
C25A C24A C23A C22A -179.7(4) . . . . ?
C66A Si2A C33A Gd1A 61.4(13) 6_575 . . . ?
C67A Si2A C33A Gd1A 165.0(10) 3_454 . . . ?
C68A Si2A C33A Gd1A -63.3(19) 6_575 . . . ?

loop_
_smtbx_masks_void_nr
_smtbx_masks_void_average_x
_smtbx_masks_void_average_y
_smtbx_masks_void_average_z
_smtbx_masks_void_volume
_smtbx_masks_void_count_electrons
_smtbx_masks_void_content
1 0.000 0.305 0.750 393.6 12.4 ?
2 0.000 0.121 0.250 14.1 0.0 ?
3 0.000 0.695 0.250 393.6 13.2 ?
4 0.000 0.879 0.750 14.1 0.0 ?
5 0.500 0.195 0.250 393.6 13.2 ?
6 0.500 0.805 0.750 393.6 12.4 ?
7 0.500 0.379 0.750 14.1 0.0 ?
8 0.500 0.621 0.250 14.1 0.0 ?
